data_4087129
loop_
_publ_author_name
'Xu, Feng'
'Nishida, Takanori'
'Shinohara, Kenta'
'Peng, Lifen'
'Takezaki, Makoto'
'Kamada, Takahiro'
'Akashi, Haruo'
'Nakamura, Hiromu'
'Sugiyama, Kouki'
'Ohta, Kazuchika'
'Orita, Akihiro'
'Otera, Junzo'

_publ_section_title
;
 Trimethylsilyl Group Assisted Stimuli Response: Self-Assembly of
 1,3,6,8-Tetrakis((trimethysilyl)ethynyl)pyrene
;
_journal_issue 3
_journal_name_full Organometallics
_journal_page_first 556
_journal_paper_doi 10.1021/acs.organomet.6b00781
_journal_volume 36
_journal_year 2017
_chemical_formula_moiety 'C36 H42 Si4'
_chemical_formula_sum 'C36 H42 Si4'
_chemical_formula_weight 587.07
_space_group_IT_number 2
_symmetry_cell_setting triclinic
_symmetry_Int_Tables_number 2
_symmetry_space_group_name_Hall '-P 1'
_symmetry_space_group_name_H-M 'P -1'
_atom_sites_solution_hydrogens geom
_atom_sites_solution_primary direct
_atom_sites_solution_secondary difmap
_cell_angle_alpha 70.431(9)
_cell_angle_beta 81.290(12)
_cell_angle_gamma 80.513(13)
_cell_formula_units_Z 1
_cell_length_a 6.3160(18)
_cell_length_b 10.023(3)
_cell_length_c 15.378(5)
_cell_measurement_reflns_used 2472
_cell_measurement_temperature 93
_cell_measurement_theta_max 29.99
_cell_measurement_theta_min 3.29
_cell_volume 899.9(5)
_computing_cell_refinement CrystalClear
_computing_data_collection 'CrystalClear (Rigaku, ????)'
_computing_data_reduction CrystalClear
_computing_molecular_graphics 'CrystalStructure 4.0'
_computing_publication_material 'CrystalStructure 4.0 (Rigaku, 2010)'
_computing_structure_refinement 'SHELXL97 (Sheldrick, 2008)'
_computing_structure_solution 'SIR2004 (Burla, et al., 2005)'
_diffrn_ambient_temperature 93
_diffrn_detector_area_resol_mean 7.111
_diffrn_measured_fraction_theta_full 0.998
_diffrn_measured_fraction_theta_max 0.998
_diffrn_measurement_device_type 'Rigaku Saturn724'
_diffrn_measurement_method \w
_diffrn_radiation_type 'Mo K\a'
_diffrn_radiation_wavelength 0.71075
_diffrn_reflns_av_R_equivalents 0.0476
_diffrn_reflns_limit_h_max 8
_diffrn_reflns_limit_h_min -8
_diffrn_reflns_limit_k_max 13
_diffrn_reflns_limit_k_min -13
_diffrn_reflns_limit_l_max 19
_diffrn_reflns_limit_l_min -19
_diffrn_reflns_number 24980
_diffrn_reflns_theta_full 27.50
_diffrn_reflns_theta_max 27.50
_diffrn_standards_number 0
_exptl_absorpt_coefficient_mu 0.186
_exptl_absorpt_correction_T_max 0.998
_exptl_absorpt_correction_T_min 0.887
_exptl_absorpt_correction_type multi-scan
_exptl_absorpt_process_details 'REQAB (Rigaku, 1998)'
_exptl_crystal_colour yellow
_exptl_crystal_density_diffrn 1.083
_exptl_crystal_density_method 'not measured'
_exptl_crystal_description platelet
_exptl_crystal_F_000 314.00
_exptl_crystal_size_max 0.450
_exptl_crystal_size_mid 0.060
_exptl_crystal_size_min 0.010
_refine_diff_density_max 0.450
_refine_diff_density_min -0.250
_refine_ls_extinction_method none
_refine_ls_goodness_of_fit_ref 1.098
_refine_ls_hydrogen_treatment constr
_refine_ls_number_parameters 181
_refine_ls_number_reflns 4111
_refine_ls_number_restraints 0
_refine_ls_R_factor_gt 0.0545
_refine_ls_shift/su_max 0.001
_refine_ls_structure_factor_coef Fsqd
_refine_ls_weighting_details 'w = 1/[\s^2^(Fo^2^)+(0.0394P)^2^+0.9802P] where P=(Fo^2^+2Fc^2^)/3'
_refine_ls_weighting_scheme calc
_refine_ls_wR_factor_ref 0.1218
_reflns_number_gt 3691
_reflns_number_total 4113
_reflns_threshold_expression F^2^>2.0\s(F^2^)
_cod_data_source_file om6b00781_si_002.cif
_cod_data_source_block 150210a
_cod_database_code 4087129

loop_
_symmetry_equiv_pos_site_id
_symmetry_equiv_pos_as_xyz
1 +X,+Y,+Z
2 -X,-Y,-Z

loop_
_atom_site_label
_atom_site_type_symbol
_atom_site_fract_x
_atom_site_fract_y
_atom_site_fract_z
_atom_site_U_iso_or_equiv
_atom_site_adp_type
_atom_site_occupancy
_atom_site_symmetry_multiplicity
_atom_site_calc_flag
_atom_site_refinement_flags
Si1 Si 0.78876(9) 0.08598(6) 0.27375(4) 0.01907(15) Uani 1.0 2 d .
Si2 Si 0.62763(9) 0.30460(6) 0.88384(4) 0.02011(15) Uani 1.0 2 d .
C1 C 0.4160(3) 0.3032(2) 0.47113(13) 0.0169(4) Uani 1.0 2 d .
C2 C 0.5026(4) 0.2964(2) 0.55108(13) 0.0185(4) Uani 1.0 2 d .
C3 C 0.3918(4) 0.3675(2) 0.61144(13) 0.0173(4) Uani 1.0 2 d .
C4 C 0.1913(3) 0.4511(2) 0.59174(13) 0.0163(4) Uani 1.0 2 d .
C5 C 0.0745(4) 0.5294(2) 0.65042(13) 0.0186(4) Uani 1.0 2 d .
C6 C 0.1170(4) 0.3918(2) 0.36948(13) 0.0191(4) Uani 1.0 2 d .
C7 C 0.2129(3) 0.3832(2) 0.45015(13) 0.0160(4) Uani 1.0 2 d .
C8 C 0.1016(3) 0.4584(2) 0.51050(13) 0.0155(4) Uani 1.0 2 d .
C9 C 0.5347(4) 0.2301(2) 0.40961(14) 0.0199(4) Uani 1.0 2 d .
C10 C 0.6341(4) 0.1714(3) 0.35658(14) 0.0217(5) Uani 1.0 2 d .
C11 C 0.9352(4) 0.2231(3) 0.18207(16) 0.0323(6) Uani 1.0 2 d .
C12 C 0.5926(4) 0.0240(3) 0.22124(16) 0.0284(5) Uani 1.0 2 d .
C13 C 0.9822(4) -0.0627(3) 0.33788(16) 0.0288(5) Uani 1.0 2 d .
C14 C 0.4805(3) 0.3541(2) 0.69536(13) 0.0179(4) Uani 1.0 2 d .
C15 C 0.5478(4) 0.3399(3) 0.76757(14) 0.0208(4) Uani 1.0 2 d .
C16 C 0.7100(5) 0.4683(3) 0.89308(16) 0.0348(6) Uani 1.0 2 d .
C17 C 0.8551(5) 0.1586(3) 0.90373(19) 0.0424(7) Uani 1.0 2 d .
C18 C 0.3878(5) 0.2505(4) 0.96785(17) 0.0421(7) Uani 1.0 2 d .
H2 H 0.6391 0.2427 0.5645 0.0222 Uiso 1.0 2 calc R
H5 H 0.1335 0.5257 0.7046 0.0223 Uiso 1.0 2 calc R
H6 H 0.1898 0.3410 0.3292 0.0229 Uiso 1.0 2 calc R
H11A H 1.0394 0.2548 0.2098 0.0387 Uiso 1.0 2 calc R
H11B H 0.8317 0.3048 0.1534 0.0387 Uiso 1.0 2 calc R
H11C H 1.0115 0.1821 0.1348 0.0387 Uiso 1.0 2 calc R
H12A H 0.4826 0.1036 0.1961 0.0341 Uiso 1.0 2 calc R
H12B H 0.5232 -0.0531 0.2688 0.0341 Uiso 1.0 2 calc R
H12C H 0.6686 -0.0111 0.1712 0.0341 Uiso 1.0 2 calc R
H13A H 1.0636 -0.1115 0.2954 0.0346 Uiso 1.0 2 calc R
H13B H 0.9025 -0.1305 0.3885 0.0346 Uiso 1.0 2 calc R
H13C H 1.0823 -0.0244 0.3635 0.0346 Uiso 1.0 2 calc R
H16A H 0.7459 0.4500 0.9562 0.0418 Uiso 1.0 2 calc R
H16B H 0.5910 0.5460 0.8792 0.0418 Uiso 1.0 2 calc R
H16C H 0.8365 0.4955 0.8487 0.0418 Uiso 1.0 2 calc R
H17A H 0.8920 0.1334 0.9674 0.0509 Uiso 1.0 2 calc R
H17B H 0.9806 0.1902 0.8600 0.0509 Uiso 1.0 2 calc R
H17C H 0.8128 0.0750 0.8944 0.0509 Uiso 1.0 2 calc R
H18A H 0.2662 0.3259 0.9529 0.0505 Uiso 1.0 2 calc R
H18B H 0.4217 0.2351 1.0309 0.0505 Uiso 1.0 2 calc R
H18C H 0.3494 0.1620 0.9640 0.0505 Uiso 1.0 2 calc R

loop_
_atom_site_aniso_label
_atom_site_aniso_U_11
_atom_site_aniso_U_22
_atom_site_aniso_U_33
_atom_site_aniso_U_12
_atom_site_aniso_U_13
_atom_site_aniso_U_23
Si1 0.0188(3) 0.0195(3) 0.0189(3) -0.0016(2) 0.0008(2) -0.0077(3)
Si2 0.0227(3) 0.0233(3) 0.0162(3) -0.0035(3) -0.0058(2) -0.0068(3)
C1 0.0168(10) 0.0174(9) 0.0163(9) -0.0034(8) 0.0003(8) -0.0054(8)
C2 0.0173(10) 0.0192(10) 0.0183(9) -0.0019(8) -0.0040(8) -0.0041(8)
C3 0.0189(10) 0.0179(10) 0.0150(9) -0.0044(8) -0.0036(8) -0.0034(8)
C4 0.0168(10) 0.0181(9) 0.0139(9) -0.0044(8) -0.0013(7) -0.0042(8)
C5 0.0224(10) 0.0215(10) 0.0145(9) -0.0040(8) -0.0034(8) -0.0080(8)
C6 0.0225(11) 0.0223(10) 0.0151(9) -0.0042(8) -0.0008(8) -0.0093(8)
C7 0.0172(10) 0.0167(9) 0.0141(9) -0.0033(8) -0.0002(7) -0.0051(7)
C8 0.0163(10) 0.0153(9) 0.0150(9) -0.0044(8) -0.0006(7) -0.0041(7)
C9 0.0183(10) 0.0213(10) 0.0190(10) -0.0018(8) -0.0050(8) -0.0041(8)
C10 0.0198(10) 0.0246(11) 0.0195(10) -0.0003(8) -0.0024(8) -0.0066(8)
C11 0.0355(14) 0.0304(12) 0.0291(12) -0.0083(10) 0.0076(10) -0.0098(10)
C12 0.0279(12) 0.0299(12) 0.0305(12) -0.0036(10) -0.0048(10) -0.0127(10)
C13 0.0229(11) 0.0284(12) 0.0323(12) 0.0034(9) -0.0004(9) -0.0101(10)
C14 0.0170(10) 0.0171(9) 0.0196(10) -0.0016(8) -0.0031(8) -0.0056(8)
C15 0.0201(10) 0.0215(10) 0.0213(10) -0.0015(8) -0.0047(8) -0.0069(8)
C16 0.0479(16) 0.0364(14) 0.0267(12) -0.0145(12) -0.0027(11) -0.0148(11)
C17 0.0494(17) 0.0418(15) 0.0379(14) 0.0142(13) -0.0262(13) -0.0149(12)
C18 0.0442(16) 0.0614(18) 0.0239(12) -0.0246(14) 0.0011(11) -0.0112(12)

loop_
_atom_type_symbol
_atom_type_description
_atom_type_scat_dispersion_real
_atom_type_scat_dispersion_imag
_atom_type_scat_source
C C 0.0033 0.0016
;
International Tables for Crystallography
(1992, Vol. C, Tables 4.2.6.8 and 6.1.1.4)
;
H H 0.0000 0.0000
;
International Tables for Crystallography
(1992, Vol. C, Table 6.1.1.4)
;
Si Si 0.0817 0.0704
;
International Tables for Crystallography
(1992, Vol. C, Tables 4.2.6.8 and 6.1.1.4)
;

loop_
_geom_angle_atom_site_label_1
_geom_angle_atom_site_label_2
_geom_angle_atom_site_label_3
_geom_angle
_geom_angle_publ_flag
_geom_angle_site_symmetry_1
_geom_angle_site_symmetry_3
C10 Si1 C11 107.76(11) yes . .
C10 Si1 C12 107.69(11) yes . .
C10 Si1 C13 108.08(11) yes . .
C11 Si1 C12 109.64(12) yes . .
C11 Si1 C13 110.72(11) yes . .
C12 Si1 C13 112.77(12) yes . .
C15 Si2 C16 109.90(11) yes . .
C15 Si2 C17 108.56(13) yes . .
C15 Si2 C18 106.89(12) yes . .
C16 Si2 C17 110.32(14) yes . .
C16 Si2 C18 110.26(14) yes . .
C17 Si2 C18 110.83(12) yes . .
C2 C1 C7 120.2(2) yes . .
C2 C1 C9 119.80(18) yes . .
C7 C1 C9 120.0(2) yes . .
C1 C2 C3 120.97(18) yes . .
C2 C3 C4 120.5(2) yes . .
C2 C3 C14 119.88(18) yes . .
C4 C3 C14 119.58(19) yes . .
C3 C4 C5 122.5(2) yes . .
C3 C4 C8 118.86(19) yes . .
C5 C4 C8 118.64(17) yes . .
C4 C5 C6 121.5(2) yes . 2_566
C5 C6 C7 121.3(2) yes 2_566 .
C1 C7 C6 122.1(2) yes . .
C1 C7 C8 119.0(2) yes . .
C6 C7 C8 118.92(17) yes . .
C4 C8 C7 120.43(17) yes . .
C4 C8 C8 119.82(19) yes . 2_566
C7 C8 C8 119.8(2) yes . 2_566
C1 C9 C10 178.70(19) yes . .
Si1 C10 C9 178.51(19) yes . .
C3 C14 C15 177.4(2) yes . .
Si2 C15 C14 173.56(19) yes . .
C1 C2 H2 119.511 no . .
C3 C2 H2 119.522 no . .
C4 C5 H5 119.236 no . .
C6 C5 H5 119.239 no 2_566 .
C5 C6 H6 119.332 no 2_566 .
C7 C6 H6 119.332 no . .
Si1 C11 H11A 109.470 no . .
Si1 C11 H11B 109.473 no . .
Si1 C11 H11C 109.470 no . .
H11A C11 H11B 109.470 no . .
H11A C11 H11C 109.471 no . .
H11B C11 H11C 109.474 no . .
Si1 C12 H12A 109.474 no . .
Si1 C12 H12B 109.473 no . .
Si1 C12 H12C 109.469 no . .
H12A C12 H12B 109.472 no . .
H12A C12 H12C 109.469 no . .
H12B C12 H12C 109.470 no . .
Si1 C13 H13A 109.470 no . .
Si1 C13 H13B 109.476 no . .
Si1 C13 H13C 109.472 no . .
H13A C13 H13B 109.470 no . .
H13A C13 H13C 109.468 no . .
H13B C13 H13C 109.471 no . .
Si2 C16 H16A 109.468 no . .
Si2 C16 H16B 109.467 no . .
Si2 C16 H16C 109.467 no . .
H16A C16 H16B 109.479 no . .
H16A C16 H16C 109.476 no . .
H16B C16 H16C 109.470 no . .
Si2 C17 H17A 109.468 no . .
Si2 C17 H17B 109.470 no . .
Si2 C17 H17C 109.471 no . .
H17A C17 H17B 109.472 no . .
H17A C17 H17C 109.472 no . .
H17B C17 H17C 109.474 no . .
Si2 C18 H18A 109.471 no . .
Si2 C18 H18B 109.470 no . .
Si2 C18 H18C 109.475 no . .
H18A C18 H18B 109.469 no . .
H18A C18 H18C 109.473 no . .
H18B C18 H18C 109.470 no . .

loop_
_geom_bond_atom_site_label_1
_geom_bond_atom_site_label_2
_geom_bond_distance
_geom_bond_publ_flag
_geom_bond_site_symmetry_2
Si1 C10 1.840(3) yes .
Si1 C11 1.860(3) yes .
Si1 C12 1.862(3) yes .
Si1 C13 1.862(3) yes .
Si2 C15 1.835(3) yes .
Si2 C16 1.856(4) yes .
Si2 C17 1.855(3) yes .
Si2 C18 1.862(3) yes .
C1 C2 1.397(4) yes .
C1 C7 1.416(3) yes .
C1 C9 1.436(3) yes .
C2 C3 1.393(3) yes .
C3 C4 1.412(3) yes .
C3 C14 1.440(3) yes .
C4 C5 1.434(3) yes .
C4 C8 1.424(4) yes .
C5 C6 1.347(3) yes 2_566
C6 C7 1.433(4) yes .
C7 C8 1.421(3) yes .
C8 C8 1.429(3) yes 2_566
C9 C10 1.205(4) yes .
C14 C15 1.205(4) yes .
C2 H2 0.950 no .
C5 H5 0.950 no .
C6 H6 0.950 no .
C11 H11A 0.980 no .
C11 H11B 0.980 no .
C11 H11C 0.980 no .
C12 H12A 0.980 no .
C12 H12B 0.980 no .
C12 H12C 0.980 no .
C13 H13A 0.980 no .
C13 H13B 0.980 no .
C13 H13C 0.980 no .
C16 H16A 0.980 no .
C16 H16B 0.980 no .
C16 H16C 0.980 no .
C17 H17A 0.980 no .
C17 H17B 0.980 no .
C17 H17C 0.980 no .
C18 H18A 0.980 no .
C18 H18B 0.980 no .
C18 H18C 0.980 no .

loop_
_geom_contact_atom_site_label_1
_geom_contact_atom_site_label_2
_geom_contact_distance
_geom_contact_publ_flag
_geom_contact_site_symmetry_2
C1 C4 2.829(3) no .
C2 C8 2.808(3) no .
C2 C10 3.553(4) no .
C2 C15 3.557(4) no .
C3 C7 2.825(4) no .
C4 C7 2.842(3) no 2_566
C4 C15 3.553(3) no .
C5 C8 2.822(4) no 2_566
C5 C14 2.895(3) no .
C6 C8 2.823(3) no 2_566
C6 C9 2.895(3) no .
C7 C10 3.561(3) no .
C1 C3 3.469(3) no 2_666
C1 C4 3.584(3) no 2_666
C2 C3 3.555(3) no 2_666
C2 C4 3.401(3) no 2_666
C2 C8 3.596(3) no 2_666
C3 C1 3.469(3) no 2_666
C3 C2 3.555(3) no 2_666
C4 C1 3.584(3) no 2_666
C4 C2 3.401(3) no 2_666
C5 C9 3.540(4) no 2_666
C6 C15 3.589(3) no 2_666
C7 C14 3.480(3) no 2_666
C8 C2 3.596(3) no 2_666
C9 C5 3.540(4) no 2_666
C14 C7 3.480(3) no 2_666
C15 C6 3.589(3) no 2_666
C1 H6 2.6756 no .
C3 H5 2.6815 no .
C4 H2 3.2896 no .
C4 H6 3.2817 no 2_566
C7 H2 3.2933 no .
C7 H5 3.2780 no 2_566
C8 H5 3.3137 no .
C8 H6 3.3130 no .
C9 H2 2.6125 no .
C9 H6 2.5702 no .
C10 H2 3.5071 no .
C10 H6 3.0413 no .
C10 H11A 3.1683 no .
C10 H11B 3.1114 no .
C10 H12A 3.0864 no .
C10 H12B 3.1963 no .
C10 H13B 3.1364 no .
C10 H13C 3.1611 no .
C11 H12A 3.2284 no .
C11 H12C 3.1664 no .
C11 H13A 3.2497 no .
C11 H13C 3.1927 no .
C12 H11B 3.2011 no .
C12 H11C 3.1919 no .
C12 H13A 3.2639 no .
C12 H13B 3.2717 no .
C13 H11A 3.1787 no .
C13 H11C 3.2639 no .
C13 H12B 3.2118 no .
C13 H12C 3.3274 no .
C14 H2 2.6132 no .
C14 H5 2.5709 no .
C15 H2 3.5140 no .
C15 H5 3.0343 no .
C15 H16B 3.1606 no .
C15 H16C 3.2006 no .
C15 H17B 3.1842 no .
C15 H17C 3.1162 no .
C15 H18A 3.0962 no .
C15 H18C 3.1397 no .
C16 H17A 3.2335 no .
C16 H17B 3.1738 no .
C16 H18A 3.2247 no .
C16 H18B 3.1916 no .
C17 H16A 3.2261 no .
C17 H16C 3.1812 no .
C17 H18B 3.2554 no .
C17 H18C 3.1858 no .
C18 H16A 3.2052 no .
C18 H16B 3.2085 no .
C18 H17A 3.2071 no .
C18 H17C 3.2301 no .
H5 H6 2.2762 no 2_566
H11A H13A 3.4463 no .
H11A H13C 3.0011 no .
H11B H12A 3.0821 no .
H11B H12C 3.4013 no .
H11C H12A 3.4763 no .
H11C H12C 3.0073 no .
H11C H13A 3.1507 no .
H11C H13C 3.4864 no .
H12B H13A 3.4299 no .
H12B H13B 3.0816 no .
H12C H13A 3.1952 no .
H16A H17A 3.1099 no .
H16A H17B 3.4377 no .
H16A H18A 3.4726 no .
H16A H18B 3.0391 no .
H16B H18A 3.0774 no .
H16B H18B 3.4302 no .
H16C H17A 3.4587 no .
H16C H17B 2.9998 no .
H17A H18B 3.0999 no .
H17A H18C 3.3986 no .
H17C H18B 3.5308 no .
H17C H18C 3.0508 no .
C1 H13B 3.0054 no 2_656
C2 H12B 3.0192 no 2_656
C2 H13B 3.1347 no 2_656
C2 H13C 3.5103 no 2_756
C3 H12B 3.0760 no 2_656
C3 H13B 3.2482 no 2_656
C4 H2 3.4209 no 2_666
C4 H13B 3.2696 no 2_656
C5 H11A 3.4566 no 2_666
C5 H16C 3.1241 no 1_455
C6 H11A 3.3172 no 1_455
C6 H16C 3.1456 no 2_666
C7 H13B 2.9926 no 2_656
C8 H2 3.4238 no 2_666
C8 H13B 3.1320 no 2_656
C9 H5 3.3412 no 2_666
C10 H5 3.3759 no 2_666
C11 H5 3.4519 no 2_666
C11 H6 3.5530 no 1_655
C11 H12A 3.4821 no 1_655
C11 H16C 3.2402 no 2_766
C11 H18B 3.5543 no 1_654
C12 H17B 3.5075 no 2_756
C12 H18B 3.2045 no 1_554
C13 H2 3.0134 no 2_756
C13 H12B 3.4281 no 1_655
C14 H12B 2.8825 no 2_656
C14 H12C 3.5593 no 2_656
C14 H13A 3.4362 no 2_756
C15 H12B 3.2181 no 2_656
C15 H12C 3.5542 no 2_656
C15 H13A 3.3339 no 2_756
C16 H5 3.5960 no 1_655
C16 H6 3.3325 no 2_666
C16 H11A 3.2338 no 2_766
C16 H16A 3.5783 no 2_667
C16 H18B 3.4803 no 2_667
C17 H12C 3.3446 no 2_756
C17 H13A 3.2050 no 2_756
C17 H17A 3.2520 no 2_757
C17 H18C 3.3973 no 1_655
C17 H18C 3.5102 no 2_657
C18 H11C 3.1963 no 1_456
C18 H12A 3.4244 no 1_556
C18 H16A 3.5075 no 2_667
C18 H17A 3.5226 no 1_455
C18 H17B 3.4945 no 1_455
C18 H17C 3.5574 no 2_657
H2 C4 3.4209 no 2_666
H2 C8 3.4238 no 2_666
H2 C13 3.0134 no 2_756
H2 H12B 2.7958 no 2_656
H2 H13A 2.9007 no 2_756
H2 H13B 3.0305 no 2_756
H2 H13C 2.6092 no 2_756
H5 C9 3.3412 no 2_666
H5 C10 3.3759 no 2_666
H5 C11 3.4519 no 2_666
H5 C16 3.5960 no 1_455
H5 H11A 2.9119 no 2_666
H5 H11B 3.2348 no 2_666
H5 H16C 2.6461 no 1_455
H5 H17B 3.5975 no 1_455
H6 C11 3.5530 no 1_455
H6 C16 3.3325 no 2_666
H6 H11A 2.6239 no 1_455
H6 H16B 3.1958 no 2_666
H6 H16C 2.6917 no 2_666
H11A C5 3.4566 no 2_666
H11A C6 3.3172 no 1_655
H11A C16 3.2338 no 2_766
H11A H5 2.9119 no 2_666
H11A H6 2.6239 no 1_655
H11A H12A 2.9693 no 1_655
H11A H16A 3.5103 no 2_766
H11A H16B 3.1700 no 2_766
H11A H16C 2.5715 no 2_766
H11A H18B 3.4108 no 1_654
H11B H5 3.2348 no 2_666
H11B H16A 2.9816 no 1_554
H11B H16B 2.8640 no 2_666
H11B H16C 3.1180 no 2_766
H11B H18A 3.5008 no 2_666
H11C C18 3.1963 no 1_654
H11C H12A 3.1529 no 1_655
H11C H16A 3.5412 no 1_554
H11C H17A 2.9975 no 1_554
H11C H17C 2.7837 no 2_756
H11C H18A 3.0309 no 1_654
H11C H18B 2.8593 no 1_654
H11C H18C 3.1631 no 1_654
H12A C11 3.4821 no 1_455
H12A C18 3.4244 no 1_554
H12A H11A 2.9693 no 1_455
H12A H11C 3.1529 no 1_455
H12A H13A 3.5263 no 1_455
H12A H13C 3.3993 no 1_455
H12A H16B 3.2859 no 2_666
H12A H17C 3.4883 no 2_656
H12A H18B 2.4950 no 1_554
H12B C2 3.0192 no 2_656
H12B C3 3.0760 no 2_656
H12B C13 3.4281 no 1_455
H12B C14 2.8825 no 2_656
H12B C15 3.2181 no 2_656
H12B H2 2.7958 no 2_656
H12B H13A 2.9959 no 1_455
H12B H13C 2.9575 no 1_455
H12C C14 3.5593 no 2_656
H12C C15 3.5542 no 2_656
H12C C17 3.3446 no 2_756
H12C H17A 3.1949 no 1_554
H12C H17A 3.5470 no 2_756
H12C H17B 2.7021 no 2_756
H12C H17C 3.5600 no 2_656
H12C H17C 3.3008 no 2_756
H12C H18B 3.0604 no 1_554
H12C H18C 2.9760 no 2_656
H13A C14 3.4362 no 2_756
H13A C15 3.3339 no 2_756
H13A C17 3.2050 no 2_756
H13A H2 2.9007 no 2_756
H13A H12A 3.5263 no 1_655
H13A H12B 2.9959 no 1_655
H13A H17B 2.8180 no 2_756
H13A H17C 2.8189 no 2_756
H13B C1 3.0054 no 2_656
H13B C2 3.1347 no 2_656
H13B C3 3.2482 no 2_656
H13B C4 3.2696 no 2_656
H13B C7 2.9926 no 2_656
H13B C8 3.1320 no 2_656
H13B H2 3.0305 no 2_756
H13C C2 3.5103 no 2_756
H13C H2 2.6092 no 2_756
H13C H12A 3.3993 no 1_655
H13C H12B 2.9575 no 1_655
H16A C16 3.5783 no 2_667
H16A C18 3.5075 no 2_667
H16A H11A 3.5103 no 2_766
H16A H11B 2.9816 no 1_556
H16A H11C 3.5412 no 1_556
H16A H16A 3.3280 no 2_667
H16A H16B 3.0570 no 2_667
H16A H18A 3.3157 no 1_655
H16A H18A 3.0030 no 2_667
H16A H18B 3.2209 no 2_667
H16B H6 3.1958 no 2_666
H16B H11A 3.1700 no 2_766
H16B H11B 2.8640 no 2_666
H16B H12A 3.2859 no 2_666
H16B H16A 3.0570 no 2_667
H16B H16B 3.5688 no 2_667
H16B H18A 3.5266 no 2_667
H16B H18B 2.9453 no 2_667
H16C C5 3.1241 no 1_655
H16C C6 3.1456 no 2_666
H16C C11 3.2402 no 2_766
H16C H5 2.6461 no 1_655
H16C H6 2.6917 no 2_666
H16C H11A 2.5715 no 2_766
H16C H11B 3.1180 no 2_766
H16C H18A 3.2850 no 1_655
H17A C17 3.2520 no 2_757
H17A C18 3.5226 no 1_655
H17A H11C 2.9975 no 1_556
H17A H12C 3.1949 no 1_556
H17A H12C 3.5470 no 2_756
H17A H17A 2.7261 no 2_757
H17A H17B 3.4975 no 2_757
H17A H17C 3.0496 no 2_757
H17A H18A 3.2273 no 1_655
H17A H18C 2.9407 no 1_655
H17A H18C 3.3333 no 2_657
H17B C12 3.5075 no 2_756
H17B C18 3.4945 no 1_655
H17B H5 3.5975 no 1_655
H17B H12C 2.7021 no 2_756
H17B H13A 2.8180 no 2_756
H17B H17A 3.4975 no 2_757
H17B H18A 3.1689 no 1_655
H17B H18C 2.9453 no 1_655
H17C C18 3.5574 no 2_657
H17C H11C 2.7837 no 2_756
H17C H12A 3.4883 no 2_656
H17C H12C 3.5600 no 2_656
H17C H12C 3.3008 no 2_756
H17C H13A 2.8189 no 2_756
H17C H17A 3.0496 no 2_757
H17C H18B 3.4325 no 2_657
H17C H18C 2.8450 no 2_657
H18A H11B 3.5008 no 2_666
H18A H11C 3.0309 no 1_456
H18A H16A 3.3157 no 1_455
H18A H16A 3.0030 no 2_667
H18A H16B 3.5266 no 2_667
H18A H16C 3.2850 no 1_455
H18A H17A 3.2273 no 1_455
H18A H17B 3.1689 no 1_455
H18B C11 3.5543 no 1_456
H18B C12 3.2045 no 1_556
H18B C16 3.4803 no 2_667
H18B H11A 3.4108 no 1_456
H18B H11C 2.8593 no 1_456
H18B H12A 2.4950 no 1_556
H18B H12C 3.0604 no 1_556
H18B H16A 3.2209 no 2_667
H18B H16B 2.9453 no 2_667
H18B H17C 3.4325 no 2_657
H18C C17 3.3973 no 1_455
H18C C17 3.5102 no 2_657
H18C H11C 3.1631 no 1_456
H18C H12C 2.9760 no 2_656
H18C H17A 2.9407 no 1_455
H18C H17A 3.3333 no 2_657
H18C H17B 2.9453 no 1_455
H18C H17C 2.8450 no 2_657
H18C H18C 3.4031 no 2_657

loop_
_geom_torsion_atom_site_label_1
_geom_torsion_atom_site_label_2
_geom_torsion_atom_site_label_3
_geom_torsion_atom_site_label_4
_geom_torsion
_geom_torsion_publ_flag
_geom_torsion_site_symmetry_1
_geom_torsion_site_symmetry_3
_geom_torsion_site_symmetry_4
C2 C1 C7 C6 -179.35(16) no . . .
C2 C1 C7 C8 1.2(3) no . . .
C7 C1 C2 C3 0.2(3) no . . .
C9 C1 C2 C3 179.36(16) no . . .
C9 C1 C7 C6 1.4(3) no . . .
C9 C1 C7 C8 -177.98(16) no . . .
C1 C2 C3 C4 -1.7(3) no . . .
C1 C2 C3 C14 177.44(16) no . . .
C2 C3 C4 C5 -178.15(16) no . . .
C2 C3 C4 C8 1.7(3) no . . .
C14 C3 C4 C5 2.7(3) no . . .
C14 C3 C4 C8 -177.36(15) no . . .
C3 C4 C5 C6 -179.74(16) no . . 2_566
C3 C4 C8 C7 -0.3(3) no . . .
C3 C4 C8 C8 179.62(15) no . . 2_566
C5 C4 C8 C7 179.55(15) no . . .
C5 C4 C8 C8 -0.5(3) no . . 2_566
C8 C4 C5 C6 0.4(3) no . . 2_566
C4 C5 C6 C7 0.2(3) no . 2_566 2_566
C5 C6 C7 C1 -178.76(17) no 2_566 . .
C5 C6 C7 C8 0.7(3) no 2_566 . .
C1 C7 C8 C4 -1.1(3) no . . .
C1 C7 C8 C8 178.91(15) no . . 2_566
C6 C7 C8 C4 179.44(15) no . . .
C6 C7 C8 C8 -0.5(3) no . . 2_566
C4 C8 C8 C4 -180(191512) no . 2_566 2_566
C4 C8 C8 C7 0.0(3) no . 2_566 2_566
C7 C8 C8 C4 -0.0(3) no . 2_566 2_566
C7 C8 C8 C7 -180(145700) no . 2_566 2_566
